data_7062337
loop_
_publ_author_name
'Xu, Ze'
'Jiang, Shuaijie'
'Hou, Tianyang'
'Zhang, Xiaopeng'
'Lu, Ming'
'Xu, Yuangang'

_publ_section_title
;
 Why does the cyclic pentazolate anion fail to undergo N-oxidization in
 oxone solution?
;
_journal_issue 12
_journal_name_full 'New Journal of Chemistry'
_journal_page_first 5616
_journal_page_last 5620
_journal_paper_doi 10.1039/D3NJ00215B
_journal_volume 47
_journal_year 2023
_chemical_formula_moiety 'C4 H7 N5 Na2 O4'
_chemical_formula_sum 'C4 H7 N5 Na2 O4'
_chemical_formula_weight 235.13
_space_group_crystal_system triclinic
_space_group_IT_number 2
_space_group_name_Hall '-P 1'
_space_group_name_H-M_alt 'P -1'
_atom_sites_solution_hydrogens geom
_atom_sites_solution_primary dual
_audit_creation_date 2021-10-01
_audit_creation_method
;
Olex2 1.5
(compiled 2021.08.20 svn.r13c46975 for OlexSys, GUI svn.r6405)
;
_audit_update_record
;
2022-09-19 deposited with the CCDC.	2023-02-28 downloaded from the CCDC.
;
_cell_angle_alpha 71.886(4)
_cell_angle_beta 71.147(4)
_cell_angle_gamma 82.079(4)
_cell_formula_units_Z 2
_cell_length_a 6.8450(7)
_cell_length_b 7.2316(7)
_cell_length_c 10.2686(10)
_cell_measurement_reflns_used 3422
_cell_measurement_temperature 100.00
_cell_measurement_theta_max 27.515
_cell_measurement_theta_min 2.966
_cell_volume 456.79(8)
_computing_cell_refinement 'SAINT V8.38A (Bruker, 2018)'
_computing_data_collection 'SAINT V8.38A (Bruker, 2018)'
_computing_data_reduction 'SAINT V8.38A (Bruker, 2018)'
_computing_molecular_graphics 'Olex2 1.5 (Dolomanov et al., 2009)'
_computing_publication_material 'Olex2 1.5 (Dolomanov et al., 2009)'
_computing_structure_refinement 'SHELXL 2018/3 (Sheldrick, 2015)'
_computing_structure_solution 'SHELXT  (Sheldrick, 2015)'
_diffrn_ambient_temperature 100.00
_diffrn_measured_fraction_theta_full 0.979
_diffrn_measured_fraction_theta_max 0.974
_diffrn_measurement_device_type 'Bruker APEX-II CCD'
_diffrn_measurement_method '\f and \w scans'
_diffrn_radiation_type MoK\a
_diffrn_radiation_wavelength 0.71073
_diffrn_reflns_av_unetI/netI 0.0372
_diffrn_reflns_Laue_measured_fraction_full 0.979
_diffrn_reflns_Laue_measured_fraction_max 0.974
_diffrn_reflns_limit_h_max 8
_diffrn_reflns_limit_h_min -8
_diffrn_reflns_limit_k_max 9
_diffrn_reflns_limit_k_min -9
_diffrn_reflns_limit_l_max 13
_diffrn_reflns_limit_l_min -9
_diffrn_reflns_number 2047
_diffrn_reflns_point_group_measured_fraction_full 0.979
_diffrn_reflns_point_group_measured_fraction_max 0.974
_diffrn_reflns_theta_full 25.242
_diffrn_reflns_theta_max 27.515
_diffrn_reflns_theta_min 2.966
_diffrn_source_current 1.4
_diffrn_source_power 0.07
_diffrn_source_voltage 50.0
_diffrn_standards_number 0
_exptl_absorpt_coefficient_mu 0.223
_exptl_absorpt_correction_T_max 0.9281
_exptl_absorpt_correction_T_min 0.8491
_exptl_absorpt_correction_type multi-scan
_exptl_absorpt_process_details
;
SADABS-2016/2 (Bruker,2016/2) was used for absorption correction.
wR2(int) was 0.0690 before and 0.0456 after correction.
The Ratio of minimum to maximum transmission is 0.9149.
The \l/2 correction factor is Not present.
;
_exptl_crystal_colour colourless
_exptl_crystal_colour_primary colourless
_exptl_crystal_density_diffrn 1.709
_exptl_crystal_description plate
_exptl_crystal_F_000 240
_exptl_crystal_size_max 0.12
_exptl_crystal_size_mid 0.05
_exptl_crystal_size_min 0.04
_refine_diff_density_max 0.335
_refine_diff_density_min -0.363
_refine_diff_density_rms 0.072
_refine_ls_extinction_method none
_refine_ls_goodness_of_fit_ref 1.090
_refine_ls_hydrogen_treatment constr
_refine_ls_matrix_type full
_refine_ls_number_parameters 140
_refine_ls_number_reflns 2047
_refine_ls_number_restraints 0
_refine_ls_restrained_S_all 1.090
_refine_ls_R_factor_all 0.0481
_refine_ls_R_factor_gt 0.0415
_refine_ls_shift/su_max 0.000
_refine_ls_shift/su_mean 0.000
_refine_ls_structure_factor_coef Fsqd
_refine_ls_weighting_details 'w=1/[\s^2^(Fo^2^)+(0.0242P)^2^+0.6514P] where P=(Fo^2^+2Fc^2^)/3'
_refine_ls_weighting_scheme calc
_refine_ls_wR_factor_gt 0.0995
_refine_ls_wR_factor_ref 0.1036
_reflns_Friedel_coverage 0.000
_reflns_number_gt 1818
_reflns_number_total 2047
_reflns_threshold_expression 'I > 2\s(I)'
_cod_data_source_file d3nj00215b2.cif
_cod_data_source_block 22019499339_0m_tw
_cod_depositor_comments 'Adding full bibliography for 7062337.cif.'
_cod_original_cell_volume 456.80(8)
_cod_database_code 7062337
_shelx_shelxl_version_number 2018/3
_shelx_space_group_comment
;
The symmetry employed for this shelxl refinement is uniquely defined
by the following loop, which should always be used as a source of
symmetry information in preference to the above space-group names.
They are only intended as comments.
;
_shelx_estimated_absorpt_t_max 0.991
_shelx_estimated_absorpt_t_min 0.974
_olex2_refinement_description
;
1. Twinned data refinement
 Scales: 0.841(3)
 0.159(3)
2. Fixed Uiso
 At 1.5 times of:
  All C(H,H,H) groups, All O(H) groups
3.a Idealised Me refined as rotating group:
 C2(H2A,H2B,H2C), C4(H4A,H4B,H4C)
3.b Idealised tetrahedral OH refined as rotating group:
 O4(H4)
;
_olex2_submission_special_instructions 'No special instructions were received'

loop_
_space_group_symop_operation_xyz
'x, y, z'
'-x, -y, -z'

loop_
_atom_site_label
_atom_site_type_symbol
_atom_site_fract_x
_atom_site_fract_y
_atom_site_fract_z
_atom_site_U_iso_or_equiv
_atom_site_adp_type
_atom_site_occupancy
_atom_site_site_symmetry_order
_atom_site_calc_flag
_atom_site_refinement_flags_posn
_atom_site_refinement_flags_adp
_atom_site_refinement_flags_occupancy
_atom_site_disorder_assembly
_atom_site_disorder_group
Na2 Na 1.03809(13) 0.80008(12) 0.84582(9) 0.0136(2) Uani 1 1 d . . . . .
Na1 Na 0.87369(13) 0.78441(12) 0.55587(9) 0.0141(2) Uani 1 1 d . . . . .
O2 O 0.1927(2) 0.8741(2) 0.57720(16) 0.0149(3) Uani 1 1 d . . . . .
O3 O 0.7198(2) 0.8052(2) 0.80269(16) 0.0175(3) Uani 1 1 d . . . . .
O1 O 0.5075(2) 0.7556(2) 0.59000(16) 0.0173(3) Uani 1 1 d . . . . .
O4 O 0.3885(2) 0.7630(3) 0.83878(17) 0.0204(4) Uani 1 1 d . . . . .
H4 H 0.433535 0.757480 0.753611 0.031 Uiso 1 1 calc R U . . .
N2 N 0.9590(3) 0.8367(3) 0.19393(19) 0.0154(4) Uani 1 1 d . . . . .
N3 N 0.9538(3) 0.7272(3) 0.11261(19) 0.0155(4) Uani 1 1 d . . . . .
N1 N 0.9759(3) 0.7184(3) 0.31793(19) 0.0152(4) Uani 1 1 d . . . . .
N4 N 0.9667(3) 0.5424(3) 0.18661(19) 0.0167(4) Uani 1 1 d . . . . .
N5 N 0.9824(3) 0.5373(3) 0.3133(2) 0.0173(4) Uani 1 1 d . . . . .
C1 C 0.3666(3) 0.8029(3) 0.5258(2) 0.0135(4) Uani 1 1 d . . . . .
C3 C 0.5418(3) 0.7757(3) 0.8832(2) 0.0156(4) Uani 1 1 d . . . . .
C2 C 0.4247(4) 0.7627(3) 0.3829(2) 0.0188(5) Uani 1 1 d . . . . .
H2A H 0.435008 0.621688 0.397075 0.028 Uiso 1 1 calc R U . . .
H2B H 0.558266 0.818614 0.323217 0.028 Uiso 1 1 calc R U . . .
H2C H 0.318938 0.821468 0.335222 0.028 Uiso 1 1 calc R U . . .
C4 C 0.4870(4) 0.7491(4) 1.0416(2) 0.0243(5) Uani 1 1 d . . . . .
H4A H 0.607323 0.774423 1.064569 0.036 Uiso 1 1 calc R U . . .
H4B H 0.445420 0.615311 1.094138 0.036 Uiso 1 1 calc R U . . .
H4C H 0.372622 0.840265 1.069613 0.036 Uiso 1 1 calc R U . . .

loop_
_atom_site_aniso_label
_atom_site_aniso_U_11
_atom_site_aniso_U_22
_atom_site_aniso_U_33
_atom_site_aniso_U_23
_atom_site_aniso_U_13
_atom_site_aniso_U_12
Na2 0.0139(4) 0.0157(4) 0.0112(4) -0.0034(3) -0.0037(3) -0.0013(3)
Na1 0.0154(4) 0.0153(4) 0.0116(4) -0.0033(3) -0.0046(3) -0.0002(3)
O2 0.0138(8) 0.0163(8) 0.0131(7) -0.0030(6) -0.0031(6) -0.0008(6)
O3 0.0158(8) 0.0220(8) 0.0154(7) -0.0059(6) -0.0052(6) -0.0001(6)
O1 0.0151(8) 0.0231(8) 0.0151(7) -0.0059(6) -0.0063(6) -0.0002(6)
O4 0.0156(8) 0.0332(10) 0.0134(7) -0.0080(7) -0.0041(6) -0.0017(7)
N2 0.0150(9) 0.0178(9) 0.0128(8) -0.0041(7) -0.0037(7) -0.0007(7)
N3 0.0155(9) 0.0177(9) 0.0129(8) -0.0032(7) -0.0048(7) -0.0012(7)
N1 0.0157(9) 0.0155(9) 0.0135(8) -0.0035(7) -0.0033(7) -0.0015(7)
N4 0.0199(10) 0.0174(9) 0.0136(9) -0.0035(7) -0.0075(7) -0.0001(7)
N5 0.0209(10) 0.0172(9) 0.0145(9) -0.0035(7) -0.0064(7) -0.0025(7)
C1 0.0173(11) 0.0104(9) 0.0118(9) -0.0002(8) -0.0044(8) -0.0036(8)
C3 0.0154(11) 0.0183(11) 0.0143(10) -0.0064(8) -0.0055(8) 0.0027(8)
C2 0.0187(12) 0.0248(12) 0.0145(10) -0.0070(9) -0.0056(9) -0.0002(9)
C4 0.0225(12) 0.0360(14) 0.0145(11) -0.0076(10) -0.0049(9) -0.0022(10)

loop_
_atom_type_symbol
_atom_type_description
_atom_type_scat_dispersion_real
_atom_type_scat_dispersion_imag
_atom_type_scat_source
C C 0.0033 0.0016 'International Tables Vol C Tables 4.2.6.8 and 6.1.1.4'
H H 0.0000 0.0000 'International Tables Vol C Tables 4.2.6.8 and 6.1.1.4'
N N 0.0061 0.0033 'International Tables Vol C Tables 4.2.6.8 and 6.1.1.4'
Na Na 0.0362 0.0249 'International Tables Vol C Tables 4.2.6.8 and 6.1.1.4'
O O 0.0106 0.0060 'International Tables Vol C Tables 4.2.6.8 and 6.1.1.4'

loop_
_geom_angle_atom_site_label_1
_geom_angle_atom_site_label_2
_geom_angle_atom_site_label_3
_geom_angle
_geom_angle_site_symmetry_1
_geom_angle_site_symmetry_3
_geom_angle_publ_flag
Na1 Na2 Na1 52.39(3) . 2_776 ?
O2 Na2 Na1 32.79(4) 1_655 2_776 ?
O2 Na2 Na1 43.85(4) 1_655 . ?
O2 Na2 N2 85.87(6) 1_655 2_776 ?
O2 Na2 N4 79.68(6) 1_655 2_766 ?
O3 Na2 Na1 77.83(5) . 2_776 ?
O3 Na2 Na1 43.64(4) . . ?
O3 Na2 O2 85.51(6) . 1_655 ?
O3 Na2 O4 165.49(7) . 1_655 ?
O3 Na2 N2 96.12(6) . 2_776 ?
O3 Na2 N3 105.37(7) . 1_556 ?
O3 Na2 N4 76.35(6) . 2_766 ?
O4 Na2 Na1 95.94(5) 1_655 2_776 ?
O4 Na2 Na1 122.45(5) 1_655 . ?
O4 Na2 O2 82.39(6) 1_655 1_655 ?
O4 Na2 N2 90.98(7) 1_655 2_776 ?
O4 Na2 N3 86.82(6) 1_655 1_556 ?
O4 Na2 N4 93.56(7) 1_655 2_766 ?
N2 Na2 Na1 101.58(5) 2_776 . ?
N2 Na2 Na1 55.86(4) 2_776 2_776 ?
N2 Na2 N4 164.13(7) 2_776 2_766 ?
N3 Na2 Na1 146.53(6) 1_556 . ?
N3 Na2 Na1 148.64(5) 1_556 2_776 ?
N3 Na2 O2 169.12(7) 1_556 1_655 ?
N3 Na2 N2 92.95(6) 1_556 2_776 ?
N3 Na2 N4 102.48(7) 1_556 2_766 ?
N4 Na2 Na1 63.29(5) 2_766 . ?
N4 Na2 Na1 108.48(5) 2_766 2_776 ?
Na2 Na1 Na2 127.61(3) . 2_776 ?
Na1 Na1 Na2 54.10(3) 2_776 2_776 ?
Na1 Na1 Na2 73.51(3) 2_776 . ?
O2 Na1 Na2 107.33(5) 2_676 . ?
O2 Na1 Na2 45.40(4) 1_655 . ?
O2 Na1 Na2 33.39(4) 2_676 2_776 ?
O2 Na1 Na2 90.96(4) 1_655 2_776 ?
O2 Na1 Na1 45.10(4) 2_676 2_776 ?
O2 Na1 Na1 45.76(4) 1_655 2_776 ?
O2 Na1 O2 90.85(6) 1_655 2_676 ?
O2 Na1 N1 85.48(6) 2_676 . ?
O2 Na1 N1 105.15(6) 1_655 . ?
O2 Na1 N5 76.52(6) 1_655 2_766 ?
O2 Na1 N5 167.28(7) 2_676 2_766 ?
O3 Na1 Na2 132.76(5) . 2_776 ?
O3 Na1 Na2 41.42(4) . . ?
O3 Na1 Na1 93.15(5) . 2_776 ?
O3 Na1 O2 99.51(6) . 2_676 ?
O3 Na1 O2 84.87(6) . 1_655 ?
O3 Na1 N1 168.84(7) . . ?
O3 Na1 N5 81.20(6) . 2_766 ?
O1 Na1 Na2 120.03(5) . . ?
O1 Na1 Na2 93.56(4) . 2_776 ?
O1 Na1 Na1 125.93(6) . 2_776 ?
O1 Na1 O2 161.49(6) . 1_655 ?
O1 Na1 O2 83.20(6) . 2_676 ?
O1 Na1 O3 78.90(6) . . ?
O1 Na1 N1 91.89(6) . . ?
O1 Na1 N5 109.31(7) . 2_766 ?
N1 Na1 Na2 146.29(6) . . ?
N1 Na1 Na2 53.38(5) . 2_776 ?
N1 Na1 Na1 97.39(6) . 2_776 ?
N1 Na1 N5 96.15(7) . 2_766 ?
N5 Na1 Na2 64.85(5) 2_766 . ?
N5 Na1 Na2 143.14(5) 2_766 2_776 ?
N5 Na1 Na1 122.26(6) 2_766 2_776 ?
Na1 O2 Na2 113.82(6) 2_676 1_455 ?
Na1 O2 Na2 90.75(6) 1_455 1_455 ?
Na1 O2 Na1 89.15(6) 1_455 2_676 ?
C1 O2 Na2 119.84(13) . 1_455 ?
C1 O2 Na1 123.08(14) . 1_455 ?
C1 O2 Na1 114.60(13) . 2_676 ?
Na2 O3 Na1 94.94(6) . . ?
C3 O3 Na2 132.68(14) . . ?
C3 O3 Na1 129.90(14) . . ?
C1 O1 Na1 143.36(14) . . ?
Na2 O4 H4 95.1 1_455 . ?
C3 O4 Na2 153.78(14) . 1_455 ?
C3 O4 H4 109.5 . . ?
N3 N2 Na2 134.03(14) . 2_776 ?
N1 N2 Na2 118.16(14) . 2_776 ?
N1 N2 N3 107.72(17) . . ?
N2 N3 Na2 131.33(14) . 1_554 ?
N4 N3 Na2 117.06(13) . 1_554 ?
N4 N3 N2 108.07(17) . . ?
N2 N1 Na1 128.45(14) . . ?
N5 N1 Na1 119.09(13) . . ?
N5 N1 N2 108.31(17) . . ?
N3 N4 Na2 138.11(14) . 2_766 ?
N3 N4 N5 107.94(17) . . ?
N5 N4 Na2 113.94(13) . 2_766 ?
N1 N5 Na1 133.89(14) . 2_766 ?
N1 N5 N4 107.95(17) . . ?
N4 N5 Na1 114.57(14) . 2_766 ?
O2 C1 O1 123.64(19) . . ?
O2 C1 C2 121.33(19) . . ?
O1 C1 C2 115.03(19) . . ?
O3 C3 O4 123.1(2) . . ?
O3 C3 C4 122.2(2) . . ?
O4 C3 C4 114.7(2) . . ?
C1 C2 H2A 109.5 . . ?
C1 C2 H2B 109.5 . . ?
C1 C2 H2C 109.5 . . ?
H2A C2 H2B 109.5 . . ?
H2A C2 H2C 109.5 . . ?
H2B C2 H2C 109.5 . . ?
C3 C4 H4A 109.5 . . ?
C3 C4 H4B 109.5 . . ?
C3 C4 H4C 109.5 . . ?
H4A C4 H4B 109.5 . . ?
H4A C4 H4C 109.5 . . ?
H4B C4 H4C 109.5 . . ?

loop_
_geom_bond_atom_site_label_1
_geom_bond_atom_site_label_2
_geom_bond_distance
_geom_bond_site_symmetry_2
_geom_bond_publ_flag
Na2 Na1 3.5432(12) . ?
Na2 Na1 4.1941(12) 2_776 ?
Na2 O2 2.5232(17) 1_655 ?
Na2 O3 2.3526(18) . ?
Na2 O4 2.3565(18) 1_655 ?
Na2 N2 2.532(2) 2_776 ?
Na2 N3 2.506(2) 1_556 ?
Na2 N4 2.605(2) 2_766 ?
Na1 Na1 3.4653(17) 2_776 ?
Na1 O2 2.4546(18) 1_655 ?
Na1 O2 2.4829(17) 2_676 ?
Na1 O3 2.4544(18) . ?
Na1 O1 2.4454(18) . ?
Na1 N1 2.493(2) . ?
Na1 N5 2.543(2) 2_766 ?
O2 C1 1.247(3) . ?
O3 C3 1.235(3) . ?
O1 C1 1.289(3) . ?
O4 H4 0.8400 . ?
O4 C3 1.296(3) . ?
N2 N3 1.328(3) . ?
N2 N1 1.325(3) . ?
N3 N4 1.323(3) . ?
N1 N5 1.320(3) . ?
N4 N5 1.328(3) . ?
C1 C2 1.500(3) . ?
C3 C4 1.502(3) . ?
C2 H2A 0.9800 . ?
C2 H2B 0.9800 . ?
C2 H2C 0.9800 . ?
C4 H4A 0.9800 . ?
C4 H4B 0.9800 . ?
C4 H4C 0.9800 . ?

loop_
_geom_torsion_atom_site_label_1
_geom_torsion_atom_site_label_2
_geom_torsion_atom_site_label_3
_geom_torsion_atom_site_label_4
_geom_torsion
_geom_torsion_site_symmetry_1
_geom_torsion_site_symmetry_2
_geom_torsion_site_symmetry_3
_geom_torsion_site_symmetry_4
_geom_torsion_publ_flag
Na2 O2 C1 O1 -27.3(3) 1_455 . . . ?
Na2 O2 C1 C2 151.63(16) 1_455 . . . ?
Na2 O3 C3 O4 -171.51(15) . . . . ?
Na2 O3 C3 C4 7.7(3) . . . . ?
Na2 O4 C3 O3 -148.8(3) 1_455 . . . ?
Na2 O4 C3 C4 32.0(4) 1_455 . . . ?
Na2 N2 N3 Na2 19.0(3) 2_776 . . 1_554 ?
Na2 N2 N3 N4 176.55(15) 2_776 . . . ?
Na2 N2 N1 Na1 26.9(2) 2_776 . . . ?
Na2 N2 N1 N5 -176.62(13) 2_776 . . . ?
Na2 N3 N4 Na2 -21.1(3) 1_554 . . 2_766 ?
Na2 N3 N4 N5 160.47(14) 1_554 . . . ?
Na2 N4 N5 Na1 20.44(18) 2_766 . . 2_766 ?
Na2 N4 N5 N1 -177.86(13) 2_766 . . . ?
Na1 O2 C1 O1 -140.31(17) 1_455 . . . ?
Na1 O2 C1 O1 113.51(19) 2_676 . . . ?
Na1 O2 C1 C2 -67.6(2) 2_676 . . . ?
Na1 O2 C1 C2 38.6(3) 1_455 . . . ?
Na1 O3 C3 O4 -14.0(3) . . . . ?
Na1 O3 C3 C4 165.19(16) . . . . ?
Na1 O1 C1 O2 -132.4(2) . . . . ?
Na1 O1 C1 C2 48.7(3) . . . . ?
Na1 N1 N5 Na1 -45.2(2) . . . 2_766 ?
Na1 N1 N5 N4 158.18(14) . . . . ?
N2 N3 N4 Na2 177.67(16) . . . 2_766 ?
N2 N3 N4 N5 -0.7(2) . . . . ?
N2 N1 N5 Na1 155.81(16) . . . 2_766 ?
N2 N1 N5 N4 -0.8(2) . . . . ?
N3 N2 N1 Na1 -156.07(14) . . . . ?
N3 N2 N1 N5 0.4(2) . . . . ?
N3 N4 N5 Na1 -160.73(14) . . . 2_766 ?
N3 N4 N5 N1 1.0(2) . . . . ?
N1 N2 N3 Na2 -157.32(15) . . . 1_554 ?
N1 N2 N3 N4 0.2(2) . . . . ?

loop_
_twin_individual_id
_twin_individual_mass_fraction_refined
1 0.841(3)
2 0.159(3)
